data_7118835
loop_
_publ_author_name
'Oniwa, Kazuaki'
'Kikuchi, Hiromasa'
'Shimotani, Hidekazu'
'Ikeda, Susumu'
'Asao, Naoki'
'Yamamoto, Yoshinori'
'Tanigaki, Katsumi'
'Jin, Tienan'

_publ_section_title
;
 2-Positional pyrene end-capped oligothiophenes for high performance
 organic field effect transistors.
;
_journal_issue 26
_journal_name_full 'Chemical communications (Cambridge, England)'
_journal_page_first 4800
_journal_page_last 4803
_journal_paper_doi 10.1039/c6cc00948d
_journal_volume 52
_journal_year 2016
_chemical_formula_moiety 'C36 H20 S'
_chemical_formula_sum 'C36 H20 S'
_chemical_formula_weight 484.58
_chemical_name_common 2,5-di(pyren-2-yl)thiophene
_chemical_name_systematic BPyT
_space_group_crystal_system monoclinic
_space_group_IT_number 14
_space_group_name_Hall '-P 2ybc'
_space_group_name_H-M_alt 'P 1 21/c 1'
_symmetry_space_group_name_Hall '-P 2ybc'
_symmetry_space_group_name_H-M 'P 1 21/c 1'
_atom_sites_solution_hydrogens geom
_atom_sites_solution_primary direct
_atom_sites_solution_secondary difmap
_audit_block_doi 10.5517/cc1knydk
_audit_creation_method SHELXL-2014
_audit_update_record
;
2016-01-27 deposited with the CCDC.
2016-03-03 downloaded from the CCDC.
;
_cell_angle_alpha 90
_cell_angle_beta 113.9966(18)
_cell_angle_gamma 90
_cell_formula_units_Z 4
_cell_length_a 23.8009(6)
_cell_length_b 3.84850(10)
_cell_length_c 26.3591(8)
_cell_measurement_reflns_used 169
_cell_measurement_temperature 90
_cell_measurement_theta_max 68.09
_cell_measurement_theta_min 3.48
_cell_volume 2205.75(11)
_computing_cell_refinement 'RAPID AUTO'
_computing_data_collection 'RAPID AUTO'
_computing_data_reduction 'RAPID AUTO'
_computing_molecular_graphics 'Yadokari-XG 2009 (Wakita Nemoto et al., 2009)'
_computing_publication_material 'Yadokari-XG 2009 (Wakita,Nemoto et al., 2009)'
_computing_structure_refinement 'SHELXL-2014 (Sheldrick, 2014)'
_computing_structure_solution 'SHELXD-2014 (Sheldrick, 2014)'
_diffrn_ambient_temperature 90
_diffrn_detector_area_resol_mean 10.000
_diffrn_measured_fraction_theta_full 0.986
_diffrn_measured_fraction_theta_max 0.985
_diffrn_measurement_device_type 'Rigaku R-AXIS RAPID'
_diffrn_measurement_method \w
_diffrn_radiation_type CuK\a
_diffrn_radiation_wavelength 1.54187
_diffrn_reflns_av_R_equivalents 0.0956
_diffrn_reflns_av_unetI/netI 0.0749
_diffrn_reflns_Laue_measured_fraction_full 0.986
_diffrn_reflns_Laue_measured_fraction_max 0.985
_diffrn_reflns_limit_h_max 28
_diffrn_reflns_limit_h_min -28
_diffrn_reflns_limit_k_max 4
_diffrn_reflns_limit_k_min -4
_diffrn_reflns_limit_l_max 30
_diffrn_reflns_limit_l_min -30
_diffrn_reflns_number 18601
_diffrn_reflns_point_group_measured_fraction_full 0.986
_diffrn_reflns_point_group_measured_fraction_max 0.985
_diffrn_reflns_theta_full 67.687
_diffrn_reflns_theta_max 68.245
_diffrn_reflns_theta_min 3.397
_diffrn_source rotationg-anode
_exptl_absorpt_coefficient_mu 1.491
_exptl_absorpt_correction_T_max 0.938
_exptl_absorpt_correction_T_min 0.750
_exptl_absorpt_correction_type multi-scan
_exptl_absorpt_process_details 'ABSCOR (Rigaku, 1995)'
_exptl_crystal_colour yellow
_exptl_crystal_density_diffrn 1.459
_exptl_crystal_description platelet
_exptl_crystal_F_000 1008
_exptl_crystal_recrystallization_method 'Vapour Deposition'
_exptl_crystal_size_max 0.8
_exptl_crystal_size_mid 0.2
_exptl_crystal_size_min 0.05
_refine_diff_density_max 0.530
_refine_diff_density_min -0.503
_refine_diff_density_rms 0.121
_refine_ls_extinction_method none
_refine_ls_goodness_of_fit_ref 1.102
_refine_ls_hydrogen_treatment refall
_refine_ls_matrix_type full
_refine_ls_number_parameters 334
_refine_ls_number_reflns 3983
_refine_ls_number_restraints 0
_refine_ls_restrained_S_all 1.102
_refine_ls_R_factor_all 0.0564
_refine_ls_R_factor_gt 0.0532
_refine_ls_shift/su_max 0.000
_refine_ls_shift/su_mean 0.000
_refine_ls_structure_factor_coef Fsqd
_refine_ls_weighting_details 'w=1/[\s^2^(Fo^2^)+(0.0921P)^2^+0.5562P] where P=(Fo^2^+2Fc^2^)/3'
_refine_ls_weighting_scheme calc
_refine_ls_wR_factor_gt 0.1465
_refine_ls_wR_factor_ref 0.1526
_reflns_Friedel_coverage 0.000
_reflns_number_gt 3596
_reflns_number_total 3983
_reflns_threshold_expression 'I > 2\s(I)'
_cod_data_source_file c6cc00948d2.cif
_cod_data_source_block BPyT
_cod_depositor_comments 'Adding full bibliography for 7118835--7118836.cif.'
_cod_database_code 7118835
_shelx_space_group_comment
;
The symmetry employed for this shelxl refinement is uniquely defined
by the following loop, which should always be used as a source of
symmetry information in preference to the above space-group names.
They are only intended as comments.
;
_shelx_estimated_absorpt_t_min 0.382
_shelx_estimated_absorpt_t_max 0.929
_shelxl_version_number 2014-3

loop_
_space_group_symop_operation_xyz
'x, y, z'
'-x, y+1/2, -z+1/2'
'-x, -y, -z'
'x, -y-1/2, z-1/2'

loop_
_atom_site_label
_atom_site_type_symbol
_atom_site_fract_x
_atom_site_fract_y
_atom_site_fract_z
_atom_site_U_iso_or_equiv
_atom_site_adp_type
_atom_site_occupancy
_atom_site_site_symmetry_order
_atom_site_calc_flag
_atom_site_refinement_flags_posn
_atom_site_refinement_flags_adp
S1 S 0.11565(2) 0.51174(10) 0.17938(2) 0.01572(18) Uani 1 1 d . .
C1 C 0.04766(8) 0.3675(4) 0.18157(7) 0.0161(4) Uani 1 1 d . .
C2 C 0.06013(8) 0.2141(4) 0.23225(7) 0.0162(4) Uani 1 1 d . .
H1 H 0.0291 0.1173 0.2420 0.019 Uiso 1 1 calc R U
C3 C 0.12288(8) 0.2138(4) 0.26830(7) 0.0169(4) Uani 1 1 d . .
H2 H 0.1382 0.1165 0.3045 0.020 Uiso 1 1 calc R U
C4 C 0.16000(8) 0.3673(4) 0.24615(7) 0.0162(4) Uani 1 1 d . .
C5 C -0.01159(8) 0.4099(4) 0.13420(7) 0.0154(4) Uani 1 1 d . .
C6 C -0.01618(8) 0.5617(4) 0.08454(7) 0.0164(4) Uani 1 1 d . .
H3 H 0.0202 0.6419 0.0817 0.020 Uiso 1 1 calc R U
C7 C -0.07238(8) 0.5991(4) 0.03909(7) 0.0158(4) Uani 1 1 d . .
C8 C -0.07789(8) 0.7517(4) -0.01259(7) 0.0184(4) Uani 1 1 d . .
H4 H -0.0418 0.8302 -0.0162 0.022 Uiso 1 1 calc R U
C9 C -0.13287(8) 0.7865(4) -0.05621(8) 0.0191(4) Uani 1 1 d . .
H5 H -0.1347 0.8907 -0.0895 0.023 Uiso 1 1 calc R U
C10 C -0.18871(8) 0.6681(4) -0.05296(7) 0.0178(4) Uani 1 1 d . .
C11 C -0.24613(8) 0.6943(5) -0.09776(8) 0.0214(4) Uani 1 1 d . .
H6 H -0.2489 0.7920 -0.1318 0.026 Uiso 1 1 calc R U
C12 C -0.29917(8) 0.5791(5) -0.09306(8) 0.0222(4) Uani 1 1 d . .
H7 H -0.3378 0.5990 -0.1238 0.027 Uiso 1 1 calc R U
C13 C -0.29597(8) 0.4353(5) -0.04378(8) 0.0208(4) Uani 1 1 d . .
H8 H -0.3327 0.3612 -0.0410 0.025 Uiso 1 1 calc R U
C14 C -0.23966(8) 0.3973(4) 0.00190(7) 0.0173(4) Uani 1 1 d . .
C15 C -0.23410(8) 0.2423(4) 0.05323(7) 0.0183(4) Uani 1 1 d . .
H9 H -0.2701 0.1606 0.0567 0.022 Uiso 1 1 calc R U
C16 C -0.17909(8) 0.2093(4) 0.09679(7) 0.0175(4) Uani 1 1 d . .
H10 H -0.1773 0.1059 0.1302 0.021 Uiso 1 1 calc R U
C17 C -0.12290(8) 0.3283(4) 0.09362(7) 0.0158(4) Uani 1 1 d . .
C18 C -0.06593(8) 0.2932(4) 0.13781(7) 0.0165(4) Uani 1 1 d . .
H11 H -0.0636 0.1881 0.1712 0.020 Uiso 1 1 calc R U
C19 C -0.12718(8) 0.4817(4) 0.04326(8) 0.0148(4) Uani 1 1 d . .
C20 C -0.18503(8) 0.5158(4) -0.00253(8) 0.0160(4) Uani 1 1 d . .
C21 C 0.22691(8) 0.4112(4) 0.27135(7) 0.0152(4) Uani 1 1 d . .
C22 C 0.25836(8) 0.5658(4) 0.24225(7) 0.0162(4) Uani 1 1 d . .
H12 H 0.2355 0.6477 0.2056 0.019 Uiso 1 1 calc R U
C23 C 0.32220(8) 0.6025(4) 0.26567(7) 0.0158(4) Uani 1 1 d . .
C24 C 0.35511(8) 0.7564(4) 0.23629(7) 0.0182(4) Uani 1 1 d . .
H13 H 0.3329 0.8388 0.1995 0.022 Uiso 1 1 calc R U
C25 C 0.41723(8) 0.7871(4) 0.25973(7) 0.0184(4) Uani 1 1 d . .
H14 H 0.4376 0.8875 0.2389 0.022 Uiso 1 1 calc R U
C26 C 0.45301(8) 0.6709(4) 0.31549(7) 0.0166(4) Uani 1 1 d . .
C27 C 0.51717(8) 0.7035(4) 0.34094(8) 0.0191(4) Uani 1 1 d . .
H15 H 0.5384 0.8074 0.3212 0.023 Uiso 1 1 calc R U
C28 C 0.55008(8) 0.5852(5) 0.39495(8) 0.0205(4) Uani 1 1 d . .
H16 H 0.5935 0.6095 0.4117 0.025 Uiso 1 1 calc R U
C29 C 0.51997(8) 0.4324(5) 0.42440(8) 0.0195(4) Uani 1 1 d . .
H17 H 0.5431 0.3510 0.4611 0.023 Uiso 1 1 calc R U
C30 C 0.45588(8) 0.3962(4) 0.40089(7) 0.0165(4) Uani 1 1 d . .
C31 C 0.42266(8) 0.2409(4) 0.43035(7) 0.0185(4) Uani 1 1 d . .
H18 H 0.4448 0.1582 0.4671 0.022 Uiso 1 1 calc R U
C32 C 0.36087(8) 0.2105(4) 0.40686(7) 0.0171(4) Uani 1 1 d . .
H19 H 0.3405 0.1088 0.4276 0.021 Uiso 1 1 calc R U
C33 C 0.32512(8) 0.3289(4) 0.35105(7) 0.0154(4) Uani 1 1 d . .
C34 C 0.26136(8) 0.2947(4) 0.32574(7) 0.0163(4) Uani 1 1 d . .
H20 H 0.2406 0.1895 0.3459 0.020 Uiso 1 1 calc R U
C35 C 0.35654(8) 0.4834(4) 0.32086(8) 0.0147(4) Uani 1 1 d . .
C36 C 0.42183(8) 0.5156(4) 0.34570(8) 0.0156(4) Uani 1 1 d . .

loop_
_atom_site_aniso_label
_atom_site_aniso_U_11
_atom_site_aniso_U_22
_atom_site_aniso_U_33
_atom_site_aniso_U_23
_atom_site_aniso_U_13
_atom_site_aniso_U_12
S1 0.0117(3) 0.0199(3) 0.0148(3) 0.00063(14) 0.0046(2) -0.00010(15)
C1 0.0171(9) 0.0159(8) 0.0186(10) -0.0030(7) 0.0106(7) 0.0006(7)
C2 0.0158(9) 0.0165(8) 0.0174(9) -0.0006(7) 0.0080(7) 0.0009(7)
C3 0.0177(9) 0.0168(8) 0.0158(9) -0.0016(6) 0.0064(7) 0.0014(7)
C4 0.0160(9) 0.0153(8) 0.0159(9) -0.0023(7) 0.0050(7) 0.0017(7)
C5 0.0155(9) 0.0157(8) 0.0162(9) -0.0036(7) 0.0078(7) 0.0000(7)
C6 0.0151(9) 0.0159(8) 0.0193(10) -0.0029(7) 0.0081(8) -0.0014(7)
C7 0.0158(9) 0.0154(8) 0.0172(10) -0.0020(7) 0.0076(7) 0.0007(7)
C8 0.0186(9) 0.0186(8) 0.0198(10) -0.0017(7) 0.0096(7) -0.0012(7)
C9 0.0231(9) 0.0176(8) 0.0171(9) -0.0001(7) 0.0088(7) 0.0017(7)
C10 0.0188(9) 0.0164(8) 0.0173(9) -0.0030(7) 0.0064(7) 0.0031(7)
C11 0.0235(10) 0.0224(9) 0.0164(10) -0.0018(7) 0.0062(8) 0.0050(7)
C12 0.0168(9) 0.0266(9) 0.0187(10) -0.0046(8) 0.0025(8) 0.0049(8)
C13 0.0158(9) 0.0224(8) 0.0222(11) -0.0060(8) 0.0058(8) -0.0003(8)
C14 0.0155(9) 0.0170(8) 0.0185(10) -0.0042(7) 0.0059(7) 0.0003(7)
C15 0.0151(9) 0.0180(8) 0.0230(10) -0.0032(7) 0.0091(7) -0.0022(7)
C16 0.0184(9) 0.0184(8) 0.0173(9) -0.0017(7) 0.0087(7) -0.0017(7)
C17 0.0161(9) 0.0154(8) 0.0163(9) -0.0025(6) 0.0071(7) 0.0009(7)
C18 0.0179(9) 0.0174(8) 0.0147(9) -0.0012(7) 0.0072(7) 0.0002(7)
C19 0.0150(9) 0.0151(8) 0.0154(10) -0.0022(6) 0.0075(8) 0.0004(6)
C20 0.0159(9) 0.0170(9) 0.0155(10) -0.0034(6) 0.0068(8) 0.0004(7)
C21 0.0139(9) 0.0150(7) 0.0162(9) -0.0031(7) 0.0056(7) 0.0023(7)
C22 0.0157(9) 0.0171(8) 0.0156(9) 0.0000(7) 0.0063(7) 0.0026(7)
C23 0.0158(9) 0.0153(8) 0.0158(9) -0.0023(7) 0.0059(7) 0.0009(7)
C24 0.0196(9) 0.0199(8) 0.0149(9) 0.0010(7) 0.0069(7) 0.0020(7)
C25 0.0193(9) 0.0202(8) 0.0191(10) -0.0007(7) 0.0113(7) -0.0006(7)
C26 0.0169(9) 0.0164(8) 0.0179(9) -0.0020(6) 0.0086(7) 0.0008(7)
C27 0.0184(9) 0.0192(8) 0.0220(10) -0.0022(7) 0.0106(7) -0.0007(7)
C28 0.0137(9) 0.0213(8) 0.0249(11) -0.0035(8) 0.0063(8) 0.0001(7)
C29 0.0161(9) 0.0197(8) 0.0184(10) -0.0009(7) 0.0027(7) 0.0034(7)
C30 0.0154(9) 0.0167(8) 0.0161(10) -0.0017(7) 0.0050(7) 0.0017(7)
C31 0.0195(9) 0.0198(8) 0.0144(9) 0.0014(7) 0.0051(7) 0.0024(7)
C32 0.0178(9) 0.0186(8) 0.0151(9) 0.0008(7) 0.0070(7) 0.0012(7)
C33 0.0163(9) 0.0143(8) 0.0156(9) -0.0018(6) 0.0066(7) 0.0018(7)
C34 0.0169(9) 0.0162(8) 0.0172(9) -0.0006(7) 0.0084(7) 0.0006(7)
C35 0.0139(9) 0.0167(8) 0.0140(10) -0.0027(6) 0.0061(8) 0.0015(6)
C36 0.0138(9) 0.0156(8) 0.0165(10) -0.0021(6) 0.0051(8) 0.0014(6)

loop_
_atom_type_symbol
_atom_type_description
_atom_type_scat_dispersion_real
_atom_type_scat_dispersion_imag
_atom_type_scat_source
C C 0.0181 0.0091 'International Tables Vol C Tables 4.2.6.8 and 6.1.1.4'
H H 0.0000 0.0000 'International Tables Vol C Tables 4.2.6.8 and 6.1.1.4'
S S 0.3331 0.5567 'International Tables Vol C Tables 4.2.6.8 and 6.1.1.4'

loop_
_geom_angle_atom_site_label_1
_geom_angle_atom_site_label_2
_geom_angle_atom_site_label_3
_geom_angle
C1 S1 C4 93.13(8)
C2 C1 C5 128.88(15)
C2 C1 S1 109.48(13)
C5 C1 S1 121.63(13)
C1 C2 C3 113.97(15)
C1 C2 H1 123.0
C3 C2 H1 123.0
C4 C3 C2 113.68(16)
C4 C3 H2 123.2
C2 C3 H2 123.2
C3 C4 C21 128.67(16)
C3 C4 S1 109.74(13)
C21 C4 S1 121.59(13)
C6 C5 C18 118.21(16)
C6 C5 C1 121.81(15)
C18 C5 C1 119.98(16)
C7 C6 C5 122.07(16)
C7 C6 H3 119.0
C5 C6 H3 119.0
C6 C7 C19 119.29(16)
C6 C7 C8 122.81(16)
C19 C7 C8 117.90(16)
C9 C8 C7 121.96(16)
C9 C8 H4 119.0
C7 C8 H4 119.0
C8 C9 C10 121.02(17)
C8 C9 H5 119.5
C10 C9 H5 119.5
C11 C10 C20 119.07(17)
C11 C10 C9 122.35(17)
C20 C10 C9 118.58(16)
C12 C11 C10 120.82(17)
C12 C11 H6 119.6
C10 C11 H6 119.6
C13 C12 C11 120.35(17)
C13 C12 H7 119.8
C11 C12 H7 119.8
C12 C13 C14 121.15(17)
C12 C13 H8 119.4
C14 C13 H8 119.4
C13 C14 C20 118.84(17)
C13 C14 C15 122.97(16)
C20 C14 C15 118.19(16)
C16 C15 C14 121.76(16)
C16 C15 H9 119.1
C14 C15 H9 119.1
C15 C16 C17 121.31(16)
C15 C16 H10 119.3
C17 C16 H10 119.3
C18 C17 C19 119.96(16)
C18 C17 C16 122.04(16)
C19 C17 C16 117.99(16)
C17 C18 C5 121.51(16)
C17 C18 H11 119.2
C5 C18 H11 119.2
C17 C19 C20 120.64(16)
C17 C19 C7 118.96(16)
C20 C19 C7 120.40(17)
C10 C20 C19 120.14(16)
C10 C20 C14 119.75(17)
C19 C20 C14 120.11(17)
C22 C21 C34 118.25(16)
C22 C21 C4 121.61(16)
C34 C21 C4 120.13(16)
C23 C22 C21 121.87(16)
C23 C22 H12 119.1
C21 C22 H12 119.1
C22 C23 C35 119.26(16)
C22 C23 C24 122.57(16)
C35 C23 C24 118.16(16)
C25 C24 C23 121.57(16)
C25 C24 H13 119.2
C23 C24 H13 119.2
C24 C25 C26 121.43(16)
C24 C25 H14 119.3
C26 C25 H14 119.3
C27 C26 C36 118.98(16)
C27 C26 C25 122.58(16)
C36 C26 C25 118.43(16)
C28 C27 C26 120.69(16)
C28 C27 H15 119.7
C26 C27 H15 119.7
C29 C28 C27 120.53(17)
C29 C28 H16 119.7
C27 C28 H16 119.7
C28 C29 C30 120.89(17)
C28 C29 H17 119.6
C30 C29 H17 119.6
C29 C30 C36 119.02(16)
C29 C30 C31 122.64(16)
C36 C30 C31 118.34(16)
C32 C31 C30 121.49(16)
C32 C31 H18 119.3
C30 C31 H18 119.3
C31 C32 C33 121.46(16)
C31 C32 H19 119.3
C33 C32 H19 119.3
C34 C33 C35 119.25(16)
C34 C33 C32 122.33(16)
C35 C33 C32 118.42(16)
C33 C34 C21 121.93(16)
C33 C34 H20 119.0
C21 C34 H20 119.0
C23 C35 C33 119.43(16)
C23 C35 C36 120.47(16)
C33 C35 C36 120.10(16)
C26 C36 C30 119.88(16)
C26 C36 C35 119.93(16)
C30 C36 C35 120.19(17)

loop_
_geom_bond_atom_site_label_1
_geom_bond_atom_site_label_2
_geom_bond_distance
S1 C1 1.7337(17)
S1 C4 1.7348(17)
C1 C2 1.378(2)
C1 C5 1.464(2)
C2 C3 1.407(2)
C2 H1 0.9500
C3 C4 1.375(2)
C3 H2 0.9500
C4 C21 1.465(2)
C5 C6 1.397(2)
C5 C18 1.408(2)
C6 C7 1.393(2)
C6 H3 0.9500
C7 C19 1.426(2)
C7 C8 1.440(2)
C8 C9 1.352(2)
C8 H4 0.9500
C9 C10 1.440(2)
C9 H5 0.9500
C10 C11 1.400(2)
C10 C20 1.423(3)
C11 C12 1.390(3)
C11 H6 0.9500
C12 C13 1.385(3)
C12 H7 0.9500
C13 C14 1.398(2)
C13 H8 0.9500
C14 C20 1.427(2)
C14 C15 1.435(2)
C15 C16 1.351(2)
C15 H9 0.9500
C16 C17 1.448(2)
C16 H10 0.9500
C17 C18 1.389(2)
C17 C19 1.418(2)
C18 H11 0.9500
C19 C20 1.421(3)
C21 C22 1.403(2)
C21 C34 1.404(2)
C22 C23 1.395(2)
C22 H12 0.9500
C23 C35 1.424(2)
C23 C24 1.434(2)
C24 C25 1.356(2)
C24 H13 0.9500
C25 C26 1.438(2)
C25 H14 0.9500
C26 C27 1.402(2)
C26 C36 1.422(2)
C27 C28 1.393(3)
C27 H15 0.9500
C28 C29 1.384(3)
C28 H16 0.9500
C29 C30 1.401(2)
C29 H17 0.9500
C30 C36 1.423(2)
C30 C31 1.444(2)
C31 C32 1.349(2)
C31 H18 0.9500
C32 C33 1.441(2)
C32 H19 0.9500
C33 C34 1.393(2)
C33 C35 1.425(2)
C34 H20 0.9500
C35 C36 1.425(3)
